data_7054190
loop_
_publ_author_name
'Sunkari, Sailaja S.'
'Kharediya, Bhagwan'
'Saha, Satyen'
'Elrez, Bahjat'
'Sutter, Jean-Pascal'

_publ_section_title
;
 Chain of dimers to assembly of trimers: temperature and ligand influenced
 formation of novel supramolecular assemblies of Cu(ii) with isomeric
 (aminomethyl) pyridines and azide
;
_journal_issue 8
_journal_name_full 'New Journal of Chemistry'
_journal_page_first 3529
_journal_paper_doi 10.1039/C4NJ00374H
_journal_volume 38
_journal_year 2014
_chemical_formula_moiety 'C12 H16 N10 Zn1'
_chemical_formula_sum 'C12 H16 N10 Zn'
_chemical_formula_weight 365.72
_chemical_name_systematic
;
 ?
;
_space_group_crystal_system monoclinic
_space_group_IT_number 14
_space_group_name_Hall '-P 2ybc'
_space_group_name_H-M_alt 'P 1 21/c 1'
_symmetry_space_group_name_Hall '-P 2ybc'
_symmetry_space_group_name_H-M 'P 1 21/c 1'
_atom_sites_solution_hydrogens geom
_atom_sites_solution_primary direct
_audit_creation_method SHELXL-2014
_cell_angle_alpha 90
_cell_angle_beta 94.347(6)
_cell_angle_gamma 90
_cell_formula_units_Z 2
_cell_length_a 8.752(3)
_cell_length_b 9.098(3)
_cell_length_c 9.408(3)
_cell_measurement_reflns_used 5694
_cell_measurement_temperature 298(2)
_cell_measurement_theta_max 28.54
_cell_measurement_theta_min 2.33
_cell_volume 747.0(4)
_computing_cell_refinement 'Bruker SMART'
_computing_data_collection 'Bruker SMART'
_computing_data_reduction 'Bruker SMART'
_computing_molecular_graphics ORTEP-III
_computing_publication_material 'SHELXL-2014 (Sheldrick, 2014)'
_computing_structure_refinement 'SHELXL-2014 (Sheldrick, 2014)'
_computing_structure_solution 'SHELXS-2014 (Sheldrick, 2014)'
_diffrn_ambient_temperature 298(2)
_diffrn_measured_fraction_theta_full 0.998
_diffrn_measured_fraction_theta_max 0.998
_diffrn_measurement_device_type 'CCD area detector'
_diffrn_measurement_method 'phi and omega scans'
_diffrn_radiation_type MoK\a
_diffrn_radiation_wavelength 0.71073
_diffrn_reflns_av_R_equivalents 0.0213
_diffrn_reflns_av_unetI/netI 0.0140
_diffrn_reflns_Laue_measured_fraction_full 0.998
_diffrn_reflns_Laue_measured_fraction_max 0.998
_diffrn_reflns_limit_h_max 10
_diffrn_reflns_limit_h_min -10
_diffrn_reflns_limit_k_max 11
_diffrn_reflns_limit_k_min -11
_diffrn_reflns_limit_l_max 11
_diffrn_reflns_limit_l_min -11
_diffrn_reflns_number 7597
_diffrn_reflns_point_group_measured_fraction_full 0.998
_diffrn_reflns_point_group_measured_fraction_max 0.998
_diffrn_reflns_theta_full 25.000
_diffrn_reflns_theta_max 26.367
_diffrn_reflns_theta_min 2.334
_diffrn_source 'fine-focus sealed tube'
_exptl_absorpt_coefficient_mu 1.661
_exptl_absorpt_correction_T_max 1.0000
_exptl_absorpt_correction_T_min 0.6374
_exptl_absorpt_correction_type empirical
_exptl_absorpt_process_details sadabs
_exptl_crystal_colour white
_exptl_crystal_density_diffrn 1.626
_exptl_crystal_description block
_exptl_crystal_F_000 376
_exptl_crystal_size_max 0.440
_exptl_crystal_size_mid 0.320
_exptl_crystal_size_min 0.280
_refine_diff_density_max 0.229
_refine_diff_density_min -0.233
_refine_diff_density_rms 0.049
_refine_ls_extinction_coef 0.030(3)
_refine_ls_extinction_expression Fc^*^=kFc[1+0.001xFc^2^\l^3^/sin(2\q)]^-1/4^
_refine_ls_extinction_method SHELXL
_refine_ls_goodness_of_fit_ref 1.082
_refine_ls_hydrogen_treatment constr
_refine_ls_matrix_type full
_refine_ls_number_parameters 107
_refine_ls_number_reflns 1518
_refine_ls_number_restraints 0
_refine_ls_restrained_S_all 1.082
_refine_ls_R_factor_all 0.0228
_refine_ls_R_factor_gt 0.0217
_refine_ls_shift/su_max 0.000
_refine_ls_shift/su_mean 0.000
_refine_ls_structure_factor_coef Fsqd
_refine_ls_weighting_details 'w=1/[\s^2^(Fo^2^)+(0.0375P)^2^+0.1763P] where P=(Fo^2^+2Fc^2^)/3'
_refine_ls_weighting_scheme calc
_refine_ls_wR_factor_gt 0.0613
_refine_ls_wR_factor_ref 0.0622
_reflns_Friedel_coverage 0.000
_reflns_number_gt 1425
_reflns_number_total 1518
_reflns_threshold_expression 'I > 2\s(I)'
_cod_data_source_file c4nj00374h2.cif
_cod_data_source_block shelx
_cod_depositor_comments
;
The following automatic conversions were performed:

'_atom_sites_solution_primary' value 'DIRECT' changed to 'direct'
according to
/usr/data/users/saulius/crontab/automatic-downloads/rss-feeds/RSC/lib/dictionaries/cif_core.dic
dictionary named 'cif_core.dic' version 2.4.2 from
2011-04-26.

'_geom_bond_publ_flag' value 'Y' changed to 'y'
according to
/usr/data/users/saulius/crontab/automatic-downloads/rss-feeds/RSC/lib/dictionaries/cif_core.dic
dictionary named 'cif_core.dic' version 2.4.2 from 2011-04-26 (6
times).

'_geom_angle_publ_flag' value 'Y' changed to 'y' according
to
/usr/data/users/saulius/crontab/automatic-downloads/rss-feeds/RSC/lib/dictionaries/cif_core.dic
dictionary named 'cif_core.dic' version 2.4.2 from 2011-04-26 (15
times).

Automatic conversion script
Id: cif_fix_values 2281 2013-09-26 08:29:07Z andrius 

 Adding full bibliography for 7054186--7054190.cif.
;
_cod_original_cell_volume 747.0(5)
_cod_original_formula_sum 'C12 H16 N10 Zn1'
_cod_database_code 7054190
_shelx_space_group_comment
;
The symmetry employed for this shelxl refinement is uniquely defined
by the following loop, which should always be used as a source of
symmetry information in preference to the above space-group names.
They are only intended as comments.
;
_shelx_estimated_absorpt_t_min 0.529
_shelx_estimated_absorpt_t_max 0.653
_shelxl_version_number 2014-3

loop_
_space_group_symop_operation_xyz
'x, y, z'
'-x, y+1/2, -z+1/2'
'-x, -y, -z'
'x, -y-1/2, z-1/2'

loop_
_atom_site_label
_atom_site_type_symbol
_atom_site_fract_x
_atom_site_fract_y
_atom_site_fract_z
_atom_site_U_iso_or_equiv
_atom_site_adp_type
_atom_site_occupancy
_atom_site_site_symmetry_order
_atom_site_calc_flag
_atom_site_refinement_flags_posn
_atom_site_refinement_flags_adp
_atom_site_refinement_flags_occupancy
Zn1 Zn 0.0000 0.0000 0.0000 0.03097(12) Uani 1 2 d S . P
N1 N 0.23133(13) 0.04316(13) 0.08490(12) 0.0266(2) Uani 1 1 d . . .
N2 N 0.08914(13) 0.10256(13) -0.17603(12) 0.0308(3) Uani 1 1 d . . .
HN2A H 0.1242 0.0351 -0.2339 0.037 Uiso 1 1 calc R U .
HN2B H 0.0160 0.1538 -0.2246 0.037 Uiso 1 1 calc R U .
N3 N -0.07992(15) 0.22281(14) 0.08032(14) 0.0386(3) Uani 1 1 d . . .
N4 N -0.14069(14) 0.31202(14) 0.00472(13) 0.0349(3) Uani 1 1 d . . .
N5 N -0.2027(2) 0.4019(2) -0.06594(18) 0.0666(5) Uani 1 1 d . . .
C1 C 0.30740(19) -0.01487(14) 0.20099(17) 0.0298(3) Uani 1 1 d . . .
H1 H 0.2577 -0.0835 0.2544 0.036 Uiso 1 1 calc R U .
C2 C 0.45681(19) 0.02342(16) 0.24440(17) 0.0339(3) Uani 1 1 d . . .
H2 H 0.5065 -0.0185 0.3253 0.041 Uiso 1 1 calc R U .
C3 C 0.53048(16) 0.12539(16) 0.16475(16) 0.0347(3) Uani 1 1 d . . .
H3 H 0.6305 0.1539 0.1919 0.042 Uiso 1 1 calc R U .
C4 C 0.45383(15) 0.18432(15) 0.04460(15) 0.0322(3) Uani 1 1 d . . .
H4 H 0.5018 0.2525 -0.0107 0.039 Uiso 1 1 calc R U .
C5 C 0.30356(15) 0.14038(14) 0.00707(14) 0.0272(3) Uani 1 1 d . . .
C6 C 0.21439(16) 0.20110(16) -0.12356(15) 0.0339(3) Uani 1 1 d . . .
H6A H 0.1720 0.2960 -0.1008 0.041 Uiso 1 1 calc R U .
H6B H 0.2833 0.2157 -0.1983 0.041 Uiso 1 1 calc R U .

loop_
_atom_site_aniso_label
_atom_site_aniso_U_11
_atom_site_aniso_U_22
_atom_site_aniso_U_33
_atom_site_aniso_U_23
_atom_site_aniso_U_13
_atom_site_aniso_U_12
Zn1 0.02605(17) 0.03902(18) 0.02734(17) 0.00667(8) -0.00132(10) -0.00774(8)
N1 0.0259(6) 0.0271(5) 0.0266(6) 0.0010(5) 0.0014(4) -0.0014(4)
N2 0.0309(6) 0.0345(6) 0.0266(6) 0.0039(4) -0.0007(4) -0.0013(5)
N3 0.0447(7) 0.0354(7) 0.0349(7) -0.0025(5) -0.0026(5) 0.0015(5)
N4 0.0339(6) 0.0418(7) 0.0290(6) -0.0050(5) 0.0016(5) -0.0017(5)
N5 0.0758(11) 0.0698(11) 0.0519(10) 0.0145(8) -0.0106(8) 0.0166(9)
C1 0.0326(8) 0.0294(7) 0.0269(7) 0.0016(5) 0.0002(6) 0.0013(5)
C2 0.0334(8) 0.0345(7) 0.0326(8) -0.0035(6) -0.0061(6) 0.0063(6)
C3 0.0261(6) 0.0351(7) 0.0422(8) -0.0108(6) -0.0014(6) -0.0003(5)
C4 0.0297(7) 0.0291(7) 0.0382(7) -0.0038(5) 0.0053(6) -0.0052(5)
C5 0.0276(6) 0.0251(6) 0.0290(6) -0.0011(5) 0.0038(5) -0.0003(5)
C6 0.0323(7) 0.0342(7) 0.0349(7) 0.0091(6) 0.0016(6) -0.0055(6)

loop_
_atom_type_symbol
_atom_type_description
_atom_type_scat_dispersion_real
_atom_type_scat_dispersion_imag
_atom_type_scat_source
C C 0.0033 0.0016 'International Tables Vol C Tables 4.2.6.8 and 6.1.1.4'
H H 0.0000 0.0000 'International Tables Vol C Tables 4.2.6.8 and 6.1.1.4'
N N 0.0061 0.0033 'International Tables Vol C Tables 4.2.6.8 and 6.1.1.4'
Zn Zn 0.2839 1.4301 'International Tables Vol C Tables 4.2.6.8 and 6.1.1.4'

loop_
_geom_angle_atom_site_label_1
_geom_angle_atom_site_label_2
_geom_angle_atom_site_label_3
_geom_angle
_geom_angle_site_symmetry_1
_geom_angle_site_symmetry_3
_geom_angle_publ_flag
N2 Zn1 N2 180.0 . 3 y
N2 Zn1 N1 100.56(5) . 3 y
N2 Zn1 N1 79.44(5) 3 3 y
N2 Zn1 N1 79.44(5) . . y
N2 Zn1 N1 100.56(5) 3 . y
N1 Zn1 N1 180.0 3 . y
N2 Zn1 N3 89.55(5) . 3 y
N2 Zn1 N3 90.45(5) 3 3 y
N1 Zn1 N3 91.04(5) 3 3 y
N1 Zn1 N3 88.96(5) . 3 y
N2 Zn1 N3 90.45(5) . . y
N2 Zn1 N3 89.55(5) 3 . y
N1 Zn1 N3 88.95(5) 3 . y
N1 Zn1 N3 91.05(5) . . y
N3 Zn1 N3 180.0 3 . y
C5 N1 C1 118.65(12) . . ?
C5 N1 Zn1 112.79(9) . . ?
C1 N1 Zn1 128.56(10) . . ?
C6 N2 Zn1 108.52(9) . . ?
C6 N2 HN2A 110.0 . . ?
Zn1 N2 HN2A 110.0 . . ?
C6 N2 HN2B 110.0 . . ?
Zn1 N2 HN2B 110.0 . . ?
HN2A N2 HN2B 108.4 . . ?
N4 N3 Zn1 123.03(10) . . ?
N5 N4 N3 177.76(16) . . ?
N1 C1 C2 122.66(14) . . ?
N1 C1 H1 118.7 . . ?
C2 C1 H1 118.7 . . ?
C3 C2 C1 118.54(14) . . ?
C3 C2 H2 120.7 . . ?
C1 C2 H2 120.7 . . ?
C4 C3 C2 119.18(13) . . ?
C4 C3 H3 120.4 . . ?
C2 C3 H3 120.4 . . ?
C3 C4 C5 119.16(13) . . ?
C3 C4 H4 120.4 . . ?
C5 C4 H4 120.4 . . ?
N1 C5 C4 121.80(13) . . ?
N1 C5 C6 116.82(12) . . ?
C4 C5 C6 121.38(12) . . ?
N2 C6 C5 112.08(11) . . ?
N2 C6 H6A 109.2 . . ?
C5 C6 H6A 109.2 . . ?
N2 C6 H6B 109.2 . . ?
C5 C6 H6B 109.2 . . ?
H6A C6 H6B 107.9 . . ?

loop_
_geom_bond_atom_site_label_1
_geom_bond_atom_site_label_2
_geom_bond_distance
_geom_bond_site_symmetry_2
_geom_bond_publ_flag
Zn1 N2 2.1019(12) . y
Zn1 N2 2.1019(12) 3 y
Zn1 N1 2.1555(13) 3 y
Zn1 N1 2.1556(13) . y
Zn1 N3 2.2912(14) 3 y
Zn1 N3 2.2912(14) . y
N1 C5 1.3373(17) . ?
N1 C1 1.343(2) . ?
N2 C6 1.4721(18) . ?
N2 HN2A 0.8900 . ?
N2 HN2B 0.8900 . ?
N3 N4 1.1791(18) . ?
N4 N5 1.162(2) . ?
C1 C2 1.385(2) . ?
C1 H1 0.9300 . ?
C2 C3 1.382(2) . ?
C2 H2 0.9300 . ?
C3 C4 1.379(2) . ?
C3 H3 0.9300 . ?
C4 C5 1.3943(19) . ?
C4 H4 0.9300 . ?
C5 C6 1.5097(19) . ?
C6 H6A 0.9700 . ?
C6 H6B 0.9700 . ?

loop_
_geom_hbond_atom_site_label_D
_geom_hbond_atom_site_label_H
_geom_hbond_atom_site_label_A
_geom_hbond_distance_DH
_geom_hbond_distance_HA
_geom_hbond_distance_DA
_geom_hbond_angle_DHA
_geom_hbond_site_symmetry_A
N2 HN2A N5 0.89 2.38 3.253(2) 165.2 2_544
N2 HN2B N3 0.89 2.26 3.0748(18) 152.5 4_565
